data_2237683
loop_
_publ_author_name
'van Megen, Martin'
'Pr\"omper, Stephan'
'Reiss, Guido J.'

_publ_section_title
;
 Bis(3-azaniumylpyridin-1-ium) hexachloridostannate(IV) dichloride
;
_journal_coeditor_code PK2471
_journal_issue 4
_journal_name_full 'Acta Crystallographica Section E'
_journal_page_first m217
_journal_paper_doi 10.1107/S1600536813006806
_journal_volume 69
_journal_year 2013
_chemical_formula_iupac '(C5 H8 N2)2 [Sn Cl6] Cl2'
_chemical_formula_moiety '2(C5 H8 N2 2+), Cl6 Sn 2-, 2(Cl -)'
_chemical_formula_sum 'C10 H16 Cl8 N4 Sn'
_chemical_formula_weight 594.56
_chemical_name_systematic
;
Bis(3-azaniumylpyridin-1-ium) hexachloridostannate(IV) dichloride
;
_space_group_IT_number 61
_symmetry_cell_setting orthorhombic
_symmetry_space_group_name_Hall '-P 2ac 2ab'
_symmetry_space_group_name_H-M 'P b c a'
_atom_sites_solution_hydrogens difmap
_atom_sites_solution_primary direct
_atom_sites_solution_secondary difmap
_audit_creation_method SHELXL-97
_cell_angle_alpha 90.00
_cell_angle_beta 90.00
_cell_angle_gamma 90.00
_cell_formula_units_Z 4
_cell_length_a 11.9379(3)
_cell_length_b 10.3704(3)
_cell_length_c 16.7018(5)
_cell_measurement_reflns_used 11374
_cell_measurement_temperature 290(2)
_cell_measurement_theta_max 33.9377
_cell_measurement_theta_min 3.5600
_cell_volume 2067.70(10)
_computing_cell_refinement 'CrysAlis PRO (Oxford Diffraction, 2009)'
_computing_data_collection 'CrysAlis PRO (Oxford Diffraction, 2009)'
_computing_data_reduction 'CrysAlis PRO (Oxford Diffraction, 2009)'
_computing_molecular_graphics 'DIAMOND (Brandenburg, 2012)'
_computing_publication_material 'publCIF (Westrip, 2010)'
_computing_structure_refinement 'SHELXL97 (Sheldrick, 2008)'
_computing_structure_solution 'SHELXS97 (Sheldrick, 2008)'
_diffrn_ambient_temperature 290(2)
_diffrn_detector_area_resol_mean 16.2711
_diffrn_measured_fraction_theta_full 0.998
_diffrn_measured_fraction_theta_max 0.998
_diffrn_measurement_device_type 'Oxford Diffraction Xcalibur Eos'
_diffrn_measurement_method '\w scans'
_diffrn_radiation_monochromator graphite
_diffrn_radiation_source 'fine-focus sealed tube'
_diffrn_radiation_type MoK\a
_diffrn_radiation_wavelength 0.71073
_diffrn_reflns_av_R_equivalents 0.0379
_diffrn_reflns_av_sigmaI/netI 0.0149
_diffrn_reflns_limit_h_max 15
_diffrn_reflns_limit_h_min -15
_diffrn_reflns_limit_k_max 13
_diffrn_reflns_limit_k_min -13
_diffrn_reflns_limit_l_max 21
_diffrn_reflns_limit_l_min -21
_diffrn_reflns_number 30476
_diffrn_reflns_theta_full 27.50
_diffrn_reflns_theta_max 27.50
_diffrn_reflns_theta_min 3.57
_diffrn_standards_decay_% 0
_exptl_absorpt_coefficient_mu 2.271
_exptl_absorpt_correction_T_max 1.00000
_exptl_absorpt_correction_T_min 0.85321
_exptl_absorpt_correction_type multi-scan
_exptl_absorpt_process_details
;
(CrysAlis PRO; Oxford Diffraction, 2009)
;
_exptl_crystal_colour colourless
_exptl_crystal_density_diffrn 1.910
_exptl_crystal_density_method 'not measured'
_exptl_crystal_description block
_exptl_crystal_F_000 1160
_exptl_crystal_size_max 0.143
_exptl_crystal_size_mid 0.120
_exptl_crystal_size_min 0.056
_refine_diff_density_max 0.264
_refine_diff_density_min -0.219
_refine_ls_extinction_method none
_refine_ls_goodness_of_fit_ref 1.056
_refine_ls_hydrogen_treatment refall
_refine_ls_matrix_type full
_refine_ls_number_parameters 138
_refine_ls_number_reflns 2364
_refine_ls_number_restraints 0
_refine_ls_restrained_S_all 1.056
_refine_ls_R_factor_all 0.0310
_refine_ls_R_factor_gt 0.0204
_refine_ls_shift/su_max 0.000
_refine_ls_shift/su_mean 0.000
_refine_ls_structure_factor_coef Fsqd
_refine_ls_weighting_details 'calc w=1/[\s^2^(Fo^2^)+(0.0162P)^2^+0.6462P] where P=(Fo^2^+2Fc^2^)/3'
_refine_ls_weighting_scheme calc
_refine_ls_wR_factor_gt 0.0414
_refine_ls_wR_factor_ref 0.0439
_reflns_number_gt 1875
_reflns_number_total 2364
_reflns_threshold_expression I>2sigma(I)
_cod_data_source_file pk2471.cif
_cod_data_source_block I
_cod_database_code 2237683
_cod_database_fobs_code 2237683

loop_
_symmetry_equiv_pos_as_xyz
'x, y, z'
'-x+1/2, -y, z+1/2'
'-x, y+1/2, -z+1/2'
'x+1/2, -y+1/2, -z'
'-x, -y, -z'
'x-1/2, y, -z-1/2'
'x, -y-1/2, z-1/2'
'-x-1/2, y-1/2, z'

loop_
_atom_site_type_symbol
_atom_site_label
_atom_site_fract_x
_atom_site_fract_y
_atom_site_fract_z
_atom_site_U_iso_or_equiv
_atom_site_adp_type
_atom_site_calc_flag
_atom_site_refinement_flags
_atom_site_occupancy
_atom_site_symmetry_multiplicity
N N1 0.28997(16) 0.5670(2) 0.35522(13) 0.0399(4) Uani d . 1 1
H H11 0.262(2) 0.496(2) 0.3270(14) 0.059(8) Uiso d . 1 1
H H12 0.257(2) 0.574(2) 0.4040(16) 0.076(9) Uiso d . 1 1
H H13 0.273(2) 0.639(2) 0.3256(14) 0.060(8) Uiso d . 1 1
C C1 0.41111(17) 0.55437(19) 0.36189(11) 0.0308(4) Uani d . 1 1
C C2 0.4574(2) 0.4437(2) 0.39366(14) 0.0433(5) Uani d . 1 1
H H2A 0.4103(19) 0.381(2) 0.4093(13) 0.048(7) Uiso d . 1 1
C C3 0.5719(2) 0.4332(2) 0.39775(15) 0.0511(6) Uani d . 1 1
H H3A 0.603(2) 0.364(2) 0.4159(14) 0.061(8) Uiso d . 1 1
C C4 0.6373(2) 0.5311(3) 0.37014(14) 0.0472(6) Uani d . 1 1
H H4A 0.712(2) 0.529(2) 0.3692(14) 0.060(8) Uiso d . 1 1
N N2 0.58917(16) 0.63570(19) 0.33931(10) 0.0395(4) Uani d . 1 1
H H2 0.630(2) 0.695(2) 0.3187(14) 0.061(8) Uiso d . 1 1
C C5 0.47825(17) 0.65048(19) 0.33392(12) 0.0335(5) Uani d . 1 1
H H5A 0.4526(16) 0.7277(19) 0.3111(11) 0.033(5) Uiso d . 1 1
Cl Cl1 0.25614(5) 0.31396(5) 0.25548(3) 0.04263(13) Uani d . 1 1
Sn Sn1 0.0000 0.0000 0.0000 0.02235(6) Uani d S 1 2
Cl Cl2 0.14393(4) -0.16245(5) 0.01538(3) 0.04262(13) Uani d . 1 1
Cl Cl3 -0.14685(4) -0.15423(5) 0.02721(3) 0.04332(13) Uani d . 1 1
Cl Cl4 0.00932(5) 0.04893(7) 0.14177(3) 0.05529(16) Uani d . 1 1

loop_
_atom_site_aniso_label
_atom_site_aniso_U_11
_atom_site_aniso_U_22
_atom_site_aniso_U_33
_atom_site_aniso_U_12
_atom_site_aniso_U_13
_atom_site_aniso_U_23
N1 0.0356(11) 0.0370(11) 0.0470(11) -0.0016(9) 0.0044(9) 0.0035(10)
C1 0.0342(11) 0.0297(10) 0.0285(9) -0.0009(9) 0.0042(8) -0.0031(8)
C2 0.0491(14) 0.0340(12) 0.0469(13) -0.0021(11) 0.0031(11) 0.0082(11)
C3 0.0556(17) 0.0417(14) 0.0559(15) 0.0141(13) -0.0052(12) 0.0085(12)
C4 0.0357(13) 0.0564(15) 0.0493(13) 0.0017(12) -0.0005(11) -0.0078(12)
N2 0.0384(11) 0.0414(11) 0.0388(10) -0.0095(9) 0.0066(8) -0.0026(8)
C5 0.0391(14) 0.0288(10) 0.0327(10) -0.0016(9) 0.0045(8) 0.0004(8)
Cl1 0.0474(3) 0.0329(2) 0.0476(3) 0.0018(2) 0.0113(2) -0.0002(2)
Sn1 0.01879(9) 0.02282(9) 0.02543(9) -0.00037(7) 0.00169(7) -0.00180(6)
Cl2 0.0341(3) 0.0371(3) 0.0566(3) 0.0133(2) 0.0059(2) 0.0094(2)
Cl3 0.0334(3) 0.0338(3) 0.0627(3) -0.0120(2) 0.0084(2) 0.0002(2)
Cl4 0.0572(4) 0.0802(4) 0.0285(3) 0.0001(3) -0.0011(3) -0.0142(3)

loop_
_atom_type_symbol
_atom_type_description
_atom_type_scat_dispersion_real
_atom_type_scat_dispersion_imag
_atom_type_scat_source
C C 0.0033 0.0016 'International Tables Vol C Tables 4.2.6.8 and 6.1.1.4'
H H 0.0000 0.0000 'International Tables Vol C Tables 4.2.6.8 and 6.1.1.4'
N N 0.0061 0.0033 'International Tables Vol C Tables 4.2.6.8 and 6.1.1.4'
Cl Cl 0.1484 0.1585 'International Tables Vol C Tables 4.2.6.8 and 6.1.1.4'
Sn Sn -0.6537 1.4246 'International Tables Vol C Tables 4.2.6.8 and 6.1.1.4'

loop_
_geom_angle_atom_site_label_1
_geom_angle_atom_site_label_2
_geom_angle_atom_site_label_3
_geom_angle_site_symmetry_1
_geom_angle_site_symmetry_3
_geom_angle
C1 N1 H11 . . 108.4(16)
C1 N1 H12 . . 111.5(17)
H11 N1 H12 . . 111(2)
C1 N1 H13 . . 109.8(15)
H11 N1 H13 . . 107(2)
H12 N1 H13 . . 109(2)
C5 C1 C2 . . 120.3(2)
C5 C1 N1 . . 119.49(19)
C2 C1 N1 . . 120.1(2)
C3 C2 C1 . . 119.0(2)
C3 C2 H2A . . 123.4(15)
C1 C2 H2A . . 117.7(15)
C4 C3 C2 . . 119.7(2)
C4 C3 H3A . . 119.5(17)
C2 C3 H3A . . 120.8(17)
N2 C4 C3 . . 119.4(2)
N2 C4 H4A . . 116.1(16)
C3 C4 H4A . . 124.5(16)
C4 N2 C5 . . 123.2(2)
C4 N2 H2 . . 119.7(17)
C5 N2 H2 . . 117.0(17)
N2 C5 C1 . . 118.4(2)
N2 C5 H5A . . 116.7(12)
C1 C5 H5A . . 124.9(13)
Cl3 Sn1 Cl3 5 . 180.00(3)
Cl3 Sn1 Cl2 5 5 91.968(19)
Cl3 Sn1 Cl2 . 5 88.032(19)
Cl3 Sn1 Cl2 5 . 88.032(19)
Cl3 Sn1 Cl2 . . 91.968(19)
Cl2 Sn1 Cl2 5 . 180.00(3)
Cl3 Sn1 Cl4 5 . 90.68(2)
Cl3 Sn1 Cl4 . . 89.32(2)
Cl2 Sn1 Cl4 5 . 89.46(2)
Cl2 Sn1 Cl4 . . 90.54(2)
Cl3 Sn1 Cl4 5 5 89.32(2)
Cl3 Sn1 Cl4 . 5 90.68(2)
Cl2 Sn1 Cl4 5 5 90.54(2)
Cl2 Sn1 Cl4 . 5 89.46(2)
Cl4 Sn1 Cl4 . 5 180.00(5)

loop_
_geom_bond_atom_site_label_1
_geom_bond_atom_site_label_2
_geom_bond_site_symmetry_2
_geom_bond_distance
N1 C1 . 1.456(3)
N1 H11 . 0.94(2)
N1 H12 . 0.91(3)
N1 H13 . 0.92(3)
C1 C5 . 1.362(3)
C1 C2 . 1.380(3)
C2 C3 . 1.373(4)
C2 H2A . 0.90(2)
C3 C4 . 1.361(4)
C3 H3A . 0.86(2)
C4 N2 . 1.331(3)
C4 H4A . 0.90(3)
N2 C5 . 1.336(3)
N2 H2 . 0.86(2)
C5 H5A . 0.938(19)
Sn1 Cl3 5 2.4162(5)
Sn1 Cl3 . 2.4162(5)
Sn1 Cl2 5 2.4200(5)
Sn1 Cl2 . 2.4200(5)
Sn1 Cl4 . 2.4242(5)
Sn1 Cl4 5 2.4242(5)

loop_
_geom_hbond_atom_site_label_D
_geom_hbond_atom_site_label_H
_geom_hbond_atom_site_label_A
_geom_hbond_site_symmetry_A
_geom_hbond_distance_DH
_geom_hbond_distance_HA
_geom_hbond_distance_DA
_geom_hbond_angle_DHA
N1 H11 Cl1 . 0.94(2) 2.23(3) 3.135(2) 161(2)
N1 H12 Cl2 7_566 0.91(3) 2.48(3) 3.343(2) 160(2)
N1 H13 Cl1 8_665 0.92(3) 2.19(3) 3.104(2) 176(2)
N2 H2 Cl1 3_655 0.86(2) 2.21(2) 3.055(2) 167(2)
